data_7116842
loop_
_publ_author_name
'Stephane A. Baudron'
'Herve Ruffin'
'Mir Wais Hosseini'

_publ_section_title
;
 On Zn(II) 2,2'-bisdipyrrin circular helicates
;
_journal_name_full Chem.Commun.
_journal_page_first 5906
_journal_paper_doi 10.1039/C5cc00724K
_journal_volume 51
_journal_year 2015
_chemical_formula_moiety 'C32 H26 N4 S2, C H Cl3'
_chemical_formula_sum 'C33 H27 Cl3 N4 S2'
_chemical_formula_weight 650.06
_chemical_name_systematic
;
 ?
;
_space_group_IT_number 2
_symmetry_cell_setting triclinic
_symmetry_space_group_name_Hall '-P 1'
_symmetry_space_group_name_H-M 'P -1'
_atom_sites_solution_hydrogens geom
_atom_sites_solution_primary direct
_atom_sites_solution_secondary difmap
_audit_creation_method SHELXL-97
_audit_update_record
;
2014-12-17 deposited with the CCDC.
2015-02-19 downloaded from the CCDC.
;
_cell_angle_alpha 75.7490(10)
_cell_angle_beta 75.0970(10)
_cell_angle_gamma 86.5210(10)
_cell_formula_units_Z 2
_cell_length_a 8.9232(2)
_cell_length_b 12.3869(3)
_cell_length_c 14.6782(4)
_cell_measurement_reflns_used 7203
_cell_measurement_temperature 173(2)
_cell_measurement_theta_max 29.62
_cell_measurement_theta_min 2.36
_cell_volume 1519.57(7)
_computing_cell_refinement 'Bruker SAINT'
_computing_data_collection 'Bruker APEX2'
_computing_data_reduction 'Bruker SAINT'
_computing_molecular_graphics 'Bruker SHELXTL'
_computing_publication_material 'Bruker SHELXTL'
_computing_structure_refinement 'SHELXL-97 (Sheldrick, 2008)'
_computing_structure_solution 'SHELXS-97 (Sheldrick, 2008)'
_diffrn_ambient_temperature 173(2)
_diffrn_measured_fraction_theta_full 0.963
_diffrn_measured_fraction_theta_max 0.963
_diffrn_measurement_device_type 'Bruker APEX-II CCD'
_diffrn_measurement_method '\f and \w scans'
_diffrn_radiation_monochromator graphite
_diffrn_radiation_source 'fine-focus sealed tube'
_diffrn_radiation_type MoK\a
_diffrn_radiation_wavelength 0.71073
_diffrn_reflns_av_R_equivalents 0.0385
_diffrn_reflns_av_sigmaI/netI 0.0482
_diffrn_reflns_limit_h_max 12
_diffrn_reflns_limit_h_min -12
_diffrn_reflns_limit_k_max 12
_diffrn_reflns_limit_k_min -16
_diffrn_reflns_limit_l_max 20
_diffrn_reflns_limit_l_min -20
_diffrn_reflns_number 30752
_diffrn_reflns_theta_full 29.48
_diffrn_reflns_theta_max 29.48
_diffrn_reflns_theta_min 1.48
_exptl_absorpt_coefficient_mu 0.470
_exptl_absorpt_correction_T_max 0.9860
_exptl_absorpt_correction_T_min 0.9501
_exptl_absorpt_correction_type multi-scan
_exptl_absorpt_process_details sadabs
_exptl_crystal_colour dark-blue
_exptl_crystal_density_diffrn 1.421
_exptl_crystal_density_meas 'not measured'
_exptl_crystal_density_method 'not measured'
_exptl_crystal_description platelet
_exptl_crystal_F_000 672
_exptl_crystal_size_max 0.11
_exptl_crystal_size_mid 0.05
_exptl_crystal_size_min 0.03
_refine_diff_density_max 0.452
_refine_diff_density_min -0.699
_refine_diff_density_rms 0.066
_refine_ls_extinction_method none
_refine_ls_goodness_of_fit_ref 1.034
_refine_ls_hydrogen_treatment constr
_refine_ls_matrix_type full
_refine_ls_number_parameters 381
_refine_ls_number_reflns 8155
_refine_ls_number_restraints 0
_refine_ls_restrained_S_all 1.034
_refine_ls_R_factor_all 0.0875
_refine_ls_R_factor_gt 0.0517
_refine_ls_shift/su_max 0.001
_refine_ls_shift/su_mean 0.000
_refine_ls_structure_factor_coef Fsqd
_refine_ls_weighting_details 'calc w=1/[\s^2^(Fo^2^)+(0.0593P)^2^+0.9554P] where P=(Fo^2^+2Fc^2^)/3'
_refine_ls_weighting_scheme calc
_refine_ls_wR_factor_gt 0.1213
_refine_ls_wR_factor_ref 0.1394
_reflns_number_gt 5472
_reflns_number_total 8155
_reflns_threshold_expression >2sigma(I)
_cod_data_source_file c5cc00724k2.cif
_cod_data_source_block compound3a
_cod_original_sg_symbol_H-M 'P-1   '
_cod_database_code 7116842

loop_
_symmetry_equiv_pos_as_xyz
'x, y, z'
'-x, -y, -z'

loop_
_atom_site_label
_atom_site_type_symbol
_atom_site_fract_x
_atom_site_fract_y
_atom_site_fract_z
_atom_site_U_iso_or_equiv
_atom_site_adp_type
_atom_site_occupancy
_atom_site_symmetry_multiplicity
_atom_site_calc_flag
_atom_site_refinement_flags
C1 C 0.8494(3) 0.4147(2) 0.26152(18) 0.0348(6) Uani 1 1 d .
H1A H 0.7856 0.3648 0.2510 0.042 Uiso 1 1 calc R
C2 C 0.9543(3) 0.3863(2) 0.31884(18) 0.0349(6) Uani 1 1 d .
H2 H 0.9736 0.3151 0.3527 0.042 Uiso 1 1 calc R
C3 C 1.0246(3) 0.4839(2) 0.31621(17) 0.0314(5) Uani 1 1 d .
H3A H 1.0996 0.4905 0.3483 0.038 Uiso 1 1 calc R
C4 C 0.9616(2) 0.57109(19) 0.25598(16) 0.0258(5) Uani 1 1 d .
C5 C 0.9961(2) 0.68634(18) 0.22827(15) 0.0236(4) Uani 1 1 d .
C6 C 0.9275(2) 0.76359(19) 0.16533(16) 0.0242(4) Uani 1 1 d .
C7 C 0.9478(3) 0.88248(19) 0.13881(17) 0.0286(5) Uani 1 1 d .
H7 H 1.0124 0.9227 0.1591 0.034 Uiso 1 1 calc R
C8 C 0.8547(3) 0.9249(2) 0.07846(17) 0.0285(5) Uani 1 1 d .
H8 H 0.8433 0.9996 0.0495 0.034 Uiso 1 1 calc R
C9 C 0.7776(2) 0.83204(19) 0.06820(15) 0.0237(4) Uani 1 1 d .
C10 C 1.1100(2) 0.72567(18) 0.27190(15) 0.0231(4) Uani 1 1 d .
C11 C 1.0729(3) 0.7231(2) 0.37030(18) 0.0391(6) Uani 1 1 d .
H11 H 0.9759 0.6973 0.4090 0.047 Uiso 1 1 calc R
C12 C 1.1778(3) 0.7583(2) 0.41135(17) 0.0391(6) Uani 1 1 d .
H12 H 1.1500 0.7568 0.4772 0.047 Uiso 1 1 calc R
C13 C 1.3239(2) 0.79593(18) 0.35606(16) 0.0251(5) Uani 1 1 d .
C14 C 1.3631(2) 0.7989(2) 0.25691(16) 0.0277(5) Uani 1 1 d .
H14 H 1.4606 0.8237 0.2185 0.033 Uiso 1 1 calc R
C15 C 1.2557(3) 0.76469(19) 0.21604(16) 0.0273(5) Uani 1 1 d .
H15 H 1.2819 0.7680 0.1499 0.033 Uiso 1 1 calc R
C16 C 1.6343(3) 0.8441(3) 0.3356(2) 0.0421(6) Uani 1 1 d .
H16A H 1.6572 0.7738 0.3186 0.063 Uiso 1 1 calc R
H16B H 1.7109 0.8602 0.3659 0.063 Uiso 1 1 calc R
H16C H 1.6356 0.9016 0.2780 0.063 Uiso 1 1 calc R
C17 C 0.6689(2) 0.84013(18) 0.00885(15) 0.0239(4) Uani 1 1 d .
C18 C 0.6408(3) 0.93345(19) -0.06126(17) 0.0280(5) Uani 1 1 d .
H18 H 0.6898 1.0023 -0.0789 0.034 Uiso 1 1 calc R
C19 C 0.5269(3) 0.90430(19) -0.09921(16) 0.0270(5) Uani 1 1 d .
H19 H 0.4860 0.9497 -0.1475 0.032 Uiso 1 1 calc R
C20 C 0.4841(2) 0.79297(18) -0.05130(15) 0.0228(4) Uani 1 1 d .
C21 C 0.3645(2) 0.72788(18) -0.06040(15) 0.0221(4) Uani 1 1 d .
C22 C 0.3197(2) 0.62306(18) -0.00135(15) 0.0234(4) Uani 1 1 d .
C23 C 0.2081(3) 0.54757(19) -0.00695(16) 0.0276(5) Uani 1 1 d .
H23 H 0.1465 0.5605 -0.0509 0.033 Uiso 1 1 calc R
C24 C 0.2099(3) 0.4539(2) 0.06402(17) 0.0318(5) Uani 1 1 d .
H24 H 0.1499 0.3902 0.0783 0.038 Uiso 1 1 calc R
C25 C 0.3220(3) 0.4727(2) 0.11240(17) 0.0311(5) Uani 1 1 d .
H25 H 0.3459 0.4210 0.1644 0.037 Uiso 1 1 calc R
C26 C 0.2843(2) 0.77900(17) -0.13785(15) 0.0217(4) Uani 1 1 d .
C27 C 0.1235(2) 0.79225(18) -0.11662(15) 0.0242(4) Uani 1 1 d .
H27 H 0.0654 0.7677 -0.0529 0.029 Uiso 1 1 calc R
C28 C 0.0484(3) 0.84137(18) -0.18857(16) 0.0257(5) Uani 1 1 d .
H28 H -0.0587 0.8499 -0.1728 0.031 Uiso 1 1 calc R
C29 C 0.1343(3) 0.87788(18) -0.28462(16) 0.0264(5) Uani 1 1 d .
C30 C 0.2952(3) 0.8646(2) -0.30686(16) 0.0297(5) Uani 1 1 d .
H30 H 0.3533 0.8881 -0.3707 0.036 Uiso 1 1 calc R
C31 C 0.3683(3) 0.81657(19) -0.23418(15) 0.0266(5) Uani 1 1 d .
H31 H 0.4756 0.8092 -0.2498 0.032 Uiso 1 1 calc R
C32 C -0.1516(3) 0.9333(3) -0.3292(2) 0.0495(7) Uani 1 1 d .
H32A H -0.1807 0.8574 -0.2971 0.074 Uiso 1 1 calc R
H32B H -0.2059 0.9598 -0.3790 0.074 Uiso 1 1 calc R
H32C H -0.1779 0.9785 -0.2828 0.074 Uiso 1 1 calc R
N1 N 0.8542(2) 0.52484(16) 0.22372(14) 0.0299(4) Uani 1 1 d .
H1 H 0.7995 0.5608 0.1857 0.036 Uiso 1 1 calc R
N2 N 0.8199(2) 0.73611(15) 0.11989(13) 0.0242(4) Uani 1 1 d .
N3 N 0.5747(2) 0.75639(15) 0.01369(13) 0.0231(4) Uani 1 1 d .
H3 H 0.5715 0.6908 0.0513 0.028 Uiso 1 1 calc R
N4 N 0.3880(2) 0.57150(16) 0.07507(13) 0.0272(4) Uani 1 1 d .
S1 S 1.44683(7) 0.83795(6) 0.41793(5) 0.03690(17) Uani 1 1 d .
S2 S 0.05388(8) 0.94100(6) -0.38281(5) 0.03989(17) Uani 1 1 d .
C33 C 0.5891(3) 0.5974(2) 0.57592(19) 0.0417(6) Uani 1 1 d .
H33 H 0.4914 0.6239 0.5596 0.050 Uiso 1 1 calc R
Cl1 Cl 0.68656(9) 0.71108(6) 0.58867(5) 0.04968(19) Uani 1 1 d .
Cl2 Cl 0.70439(9) 0.54299(7) 0.48166(6) 0.0582(2) Uani 1 1 d .
Cl3 Cl 0.54852(9) 0.49324(8) 0.68411(6) 0.0629(2) Uani 1 1 d .

loop_
_atom_site_aniso_label
_atom_site_aniso_U_11
_atom_site_aniso_U_22
_atom_site_aniso_U_33
_atom_site_aniso_U_23
_atom_site_aniso_U_13
_atom_site_aniso_U_12
C1 0.0427(14) 0.0280(14) 0.0359(13) -0.0092(10) -0.0102(11) -0.0075(11)
C2 0.0460(15) 0.0261(14) 0.0328(13) -0.0056(10) -0.0118(11) 0.0010(11)
C3 0.0341(12) 0.0317(14) 0.0324(12) -0.0096(10) -0.0138(10) 0.0016(10)
C4 0.0250(11) 0.0282(13) 0.0273(11) -0.0105(9) -0.0083(9) -0.0002(9)
C5 0.0194(10) 0.0287(13) 0.0245(10) -0.0105(9) -0.0046(8) -0.0016(8)
C6 0.0205(10) 0.0276(13) 0.0274(11) -0.0096(9) -0.0078(8) -0.0021(8)
C7 0.0255(11) 0.0281(13) 0.0350(12) -0.0089(10) -0.0098(9) -0.0063(9)
C8 0.0273(11) 0.0246(13) 0.0342(12) -0.0051(9) -0.0099(9) -0.0019(9)
C9 0.0191(10) 0.0273(12) 0.0247(10) -0.0077(9) -0.0040(8) -0.0011(8)
C10 0.0239(10) 0.0222(12) 0.0253(10) -0.0051(8) -0.0103(8) -0.0008(8)
C11 0.0258(12) 0.0625(18) 0.0293(12) -0.0155(12) 0.0002(10) -0.0136(11)
C12 0.0333(13) 0.0632(18) 0.0234(11) -0.0159(11) -0.0037(10) -0.0113(12)
C13 0.0259(11) 0.0260(12) 0.0278(11) -0.0081(9) -0.0128(9) 0.0005(9)
C14 0.0205(10) 0.0374(14) 0.0256(11) -0.0071(9) -0.0060(8) -0.0041(9)
C15 0.0273(11) 0.0344(14) 0.0222(10) -0.0095(9) -0.0064(9) -0.0031(9)
C16 0.0295(13) 0.0577(18) 0.0424(15) -0.0130(13) -0.0116(11) -0.0103(12)
C17 0.0207(10) 0.0261(12) 0.0263(11) -0.0095(9) -0.0052(8) 0.0006(8)
C18 0.0276(11) 0.0244(13) 0.0331(12) -0.0069(9) -0.0090(9) -0.0033(9)
C19 0.0269(11) 0.0269(13) 0.0285(11) -0.0053(9) -0.0108(9) 0.0008(9)
C20 0.0215(10) 0.0264(12) 0.0222(10) -0.0075(8) -0.0076(8) 0.0030(8)
C21 0.0186(9) 0.0280(12) 0.0215(10) -0.0098(8) -0.0048(8) 0.0014(8)
C22 0.0245(10) 0.0259(12) 0.0223(10) -0.0086(9) -0.0079(8) 0.0020(9)
C23 0.0259(11) 0.0295(13) 0.0298(11) -0.0088(9) -0.0091(9) -0.0013(9)
C24 0.0301(12) 0.0275(13) 0.0369(13) -0.0067(10) -0.0063(10) -0.0049(10)
C25 0.0339(12) 0.0274(13) 0.0290(12) -0.0033(9) -0.0063(10) 0.0019(10)
C26 0.0245(10) 0.0217(12) 0.0224(10) -0.0088(8) -0.0089(8) 0.0006(8)
C27 0.0249(10) 0.0259(12) 0.0227(10) -0.0071(9) -0.0059(8) -0.0007(9)
C28 0.0253(11) 0.0259(12) 0.0287(11) -0.0084(9) -0.0103(9) 0.0007(9)
C29 0.0342(12) 0.0205(12) 0.0293(11) -0.0065(9) -0.0164(9) 0.0015(9)
C30 0.0326(12) 0.0339(14) 0.0223(11) -0.0054(9) -0.0067(9) -0.0049(10)
C31 0.0239(11) 0.0317(13) 0.0255(11) -0.0088(9) -0.0062(9) -0.0017(9)
C32 0.0423(15) 0.0579(19) 0.0517(17) -0.0077(14) -0.0261(13) 0.0137(13)
N1 0.0318(10) 0.0277(11) 0.0346(11) -0.0081(8) -0.0147(8) -0.0038(8)
N2 0.0213(9) 0.0269(11) 0.0269(9) -0.0083(8) -0.0081(7) -0.0027(7)
N3 0.0237(9) 0.0236(10) 0.0233(9) -0.0049(7) -0.0090(7) 0.0000(7)
N4 0.0297(10) 0.0270(11) 0.0255(9) -0.0061(8) -0.0085(8) 0.0021(8)
S1 0.0303(3) 0.0550(4) 0.0341(3) -0.0188(3) -0.0150(2) -0.0024(3)
S2 0.0462(4) 0.0433(4) 0.0316(3) -0.0005(3) -0.0212(3) 0.0043(3)
C33 0.0347(14) 0.0544(18) 0.0385(14) -0.0138(12) -0.0120(11) 0.0046(12)
Cl1 0.0518(4) 0.0527(5) 0.0560(4) -0.0245(3) -0.0242(3) 0.0063(3)
Cl2 0.0521(4) 0.0694(5) 0.0572(5) -0.0354(4) 0.0009(3) -0.0102(4)
Cl3 0.0473(4) 0.0837(6) 0.0492(4) 0.0053(4) -0.0142(3) -0.0126(4)

loop_
_atom_type_symbol
_atom_type_description
_atom_type_scat_dispersion_real
_atom_type_scat_dispersion_imag
_atom_type_scat_source
C C 0.0033 0.0016 'International Tables Vol C Tables 4.2.6.8 and 6.1.1.4'
H H 0.0000 0.0000 'International Tables Vol C Tables 4.2.6.8 and 6.1.1.4'
N N 0.0061 0.0033 'International Tables Vol C Tables 4.2.6.8 and 6.1.1.4'
S S 0.1246 0.1234 'International Tables Vol C Tables 4.2.6.8 and 6.1.1.4'
Cl Cl 0.1484 0.1585 'International Tables Vol C Tables 4.2.6.8 and 6.1.1.4'

loop_
_geom_angle_atom_site_label_1
_geom_angle_atom_site_label_2
_geom_angle_atom_site_label_3
_geom_angle
N1 C1 C2 109.6(2)
N1 C1 H1A 125.2
C2 C1 H1A 125.2
C3 C2 C1 107.1(2)
C3 C2 H2 126.4
C1 C2 H2 126.4
C2 C3 C4 107.3(2)
C2 C3 H3A 126.4
C4 C3 H3A 126.4
N1 C4 C3 107.4(2)
N1 C4 C5 122.9(2)
C3 C4 C5 129.7(2)
C6 C5 C4 123.65(19)
C6 C5 C10 119.12(19)
C4 C5 C10 117.21(19)
C5 C6 N2 124.01(19)
C5 C6 C7 127.13(19)
N2 C6 C7 108.81(19)
C8 C7 C6 106.96(19)
C8 C7 H7 126.5
C6 C7 H7 126.5
C7 C8 C9 106.6(2)
C7 C8 H8 126.7
C9 C8 H8 126.7
N2 C9 C8 111.35(18)
N2 C9 C17 123.87(19)
C8 C9 C17 124.8(2)
C11 C10 C15 118.18(19)
C11 C10 C5 120.51(19)
C15 C10 C5 121.31(19)
C12 C11 C10 120.9(2)
C12 C11 H11 119.6
C10 C11 H11 119.6
C11 C12 C13 121.0(2)
C11 C12 H12 119.5
C13 C12 H12 119.5
C12 C13 C14 118.7(2)
C12 C13 S1 116.31(17)
C14 C13 S1 124.94(17)
C15 C14 C13 119.7(2)
C15 C14 H14 120.1
C13 C14 H14 120.1
C14 C15 C10 121.4(2)
C14 C15 H15 119.3
C10 C15 H15 119.3
S1 C16 H16A 109.5
S1 C16 H16B 109.5
H16A C16 H16B 109.5
S1 C16 H16C 109.5
H16A C16 H16C 109.5
H16B C16 H16C 109.5
N3 C17 C18 108.52(18)
N3 C17 C9 124.3(2)
C18 C17 C9 127.2(2)
C19 C18 C17 107.5(2)
C19 C18 H18 126.2
C17 C18 H18 126.2
C18 C19 C20 107.47(19)
C18 C19 H19 126.3
C20 C19 H19 126.3
N3 C20 C19 107.33(18)
N3 C20 C21 123.9(2)
C19 C20 C21 128.70(19)
C22 C21 C20 123.98(19)
C22 C21 C26 119.74(18)
C20 C21 C26 116.28(19)
C21 C22 N4 122.48(19)
C21 C22 C23 128.97(19)
N4 C22 C23 108.49(19)
C24 C23 C22 107.0(2)
C24 C23 H23 126.5
C22 C23 H23 126.5
C23 C24 C25 106.3(2)
C23 C24 H24 126.9
C25 C24 H24 126.9
N4 C25 C24 112.4(2)
N4 C25 H25 123.8
C24 C25 H25 123.8
C27 C26 C31 117.89(19)
C27 C26 C21 121.29(19)
C31 C26 C21 120.82(19)
C28 C27 C26 121.4(2)
C28 C27 H27 119.3
C26 C27 H27 119.3
C27 C28 C29 119.9(2)
C27 C28 H28 120.1
C29 C28 H28 120.1
C30 C29 C28 119.2(2)
C30 C29 S2 116.24(17)
C28 C29 S2 124.51(17)
C31 C30 C29 120.2(2)
C31 C30 H30 119.9
C29 C30 H30 119.9
C30 C31 C26 121.4(2)
C30 C31 H31 119.3
C26 C31 H31 119.3
S2 C32 H32A 109.5
S2 C32 H32B 109.5
H32A C32 H32B 109.5
S2 C32 H32C 109.5
H32A C32 H32C 109.5
H32B C32 H32C 109.5
C1 N1 C4 108.6(2)
C1 N1 H1 125.7
C4 N1 H1 125.7
C9 N2 C6 106.26(18)
C17 N3 C20 109.16(18)
C17 N3 H3 125.4
C20 N3 H3 125.4
C25 N4 C22 105.86(19)
C13 S1 C16 103.69(11)
C29 S2 C32 103.56(12)
Cl2 C33 Cl3 109.81(16)
Cl2 C33 Cl1 109.44(15)
Cl3 C33 Cl1 110.87(15)
Cl2 C33 H33 108.9
Cl3 C33 H33 108.9
Cl1 C33 H33 108.9

loop_
_geom_bond_atom_site_label_1
_geom_bond_atom_site_label_2
_geom_bond_distance
C1 N1 1.340(3)
C1 C2 1.388(3)
C1 H1A 0.9300
C2 C3 1.383(3)
C2 H2 0.9300
C3 C4 1.406(3)
C3 H3A 0.9300
C4 N1 1.380(3)
C4 C5 1.415(3)
C5 C6 1.389(3)
C5 C10 1.492(3)
C6 N2 1.401(3)
C6 C7 1.438(3)
C7 C8 1.359(3)
C7 H7 0.9300
C8 C9 1.433(3)
C8 H8 0.9300
C9 N2 1.334(3)
C9 C17 1.445(3)
C10 C11 1.389(3)
C10 C15 1.389(3)
C11 C12 1.378(3)
C11 H11 0.9300
C12 C13 1.385(3)
C12 H12 0.9300
C13 C14 1.398(3)
C13 S1 1.764(2)
C14 C15 1.388(3)
C14 H14 0.9300
C15 H15 0.9300
C16 S1 1.788(3)
C16 H16A 0.9600
C16 H16B 0.9600
C16 H16C 0.9600
C17 N3 1.352(3)
C17 C18 1.404(3)
C18 C19 1.381(3)
C18 H18 0.9300
C19 C20 1.411(3)
C19 H19 0.9300
C20 N3 1.381(3)
C20 C21 1.427(3)
C21 C22 1.388(3)
C21 C26 1.488(3)
C22 N4 1.410(3)
C22 C23 1.437(3)
C23 C24 1.358(3)
C23 H23 0.9300
C24 C25 1.426(3)
C24 H24 0.9300
C25 N4 1.318(3)
C25 H25 0.9300
C26 C27 1.396(3)
C26 C31 1.397(3)
C27 C28 1.390(3)
C27 H27 0.9300
C28 C29 1.397(3)
C28 H28 0.9300
C29 C30 1.397(3)
C29 S2 1.764(2)
C30 C31 1.384(3)
C30 H30 0.9300
C31 H31 0.9300
C32 S2 1.798(3)
C32 H32A 0.9600
C32 H32B 0.9600
C32 H32C 0.9600
N1 H1 0.8600
N3 H3 0.8600
C33 Cl2 1.752(3)
C33 Cl3 1.752(3)
C33 Cl1 1.771(3)
C33 H33 0.9800
